data_7705644
loop_
_publ_author_name
'Ghosh, Subrata'
'Bagchi, Sukanya'
'Das, Mayurika'
'Kamilya, Sujit'
'Mondal, Abhishake'

_publ_section_title
;
 Stepwise spin-state switching in a manganese(III) complex.
;
_journal_issue 42
_journal_name_full 'Dalton transactions (Cambridge, England : 2003)'
_journal_page_first 14776
_journal_page_last 14780
_journal_paper_doi 10.1039/d0dt02746d
_journal_volume 49
_journal_year 2020
_chemical_formula_moiety 'C22 H26 Cl2 Mn N4 O2, C24 H20 B'
_chemical_formula_sum 'C46 H46 B Cl2 Mn N4 O2'
_chemical_formula_weight 823.571
_space_group_crystal_system monoclinic
_space_group_IT_number 14
_space_group_name_Hall '-P 2yn'
_space_group_name_H-M_alt 'P 1 21/n 1'
_symmetry_Int_Tables_number 14
_audit_creation_date 2020-09-29
_audit_creation_method
;
Olex2 1.3
(compiled 2020.07.31 svn.rc2a77460 for OlexSys, GUI svn.r6145)
;
_audit_update_record
;
2020-09-29 deposited with the CCDC.	2020-10-07 downloaded from the CCDC.
;
_cell_angle_alpha 90
_cell_angle_beta 116.711(2)
_cell_angle_gamma 90
_cell_formula_units_Z 4
_cell_length_a 14.2627(5)
_cell_length_b 21.6172(8)
_cell_length_c 14.4837(5)
_cell_measurement_reflns_used 8201
_cell_measurement_temperature 100(2)
_cell_measurement_theta_max 30.738
_cell_measurement_theta_min 1.664
_cell_volume 3989.1(3)
_computing_cell_refinement 'Bruker SAINT'
_computing_data_collection 'Bruker APEX2'
_computing_data_reduction 'Bruker SAINT'
_computing_molecular_graphics 'Olex2 1.3 (Dolomanov et al., 2009)'
_computing_publication_material 'Olex2 1.3 (Dolomanov et al., 2009)'
_computing_structure_refinement 'olex2.refine 1.3 (Bourhis et al., 2015)'
_computing_structure_solution 'Olex2 1.3 (Dolomanov et al., 2009)'
_diffrn_ambient_temperature 100(2)
_diffrn_measured_fraction_theta_full 1.0000
_diffrn_measured_fraction_theta_max 0.9957
_diffrn_measurement_device_type 'Bruker APEX-II CCD'
_diffrn_measurement_method '\f and \w scans'
_diffrn_radiation_type 'Mo K\a'
_diffrn_radiation_wavelength 0.71073
_diffrn_reflns_av_R_equivalents 0.0389
_diffrn_reflns_av_unetI/netI 0.0178
_diffrn_reflns_Laue_measured_fraction_full 1.0000
_diffrn_reflns_Laue_measured_fraction_max 0.9957
_diffrn_reflns_limit_h_max 20
_diffrn_reflns_limit_h_min -20
_diffrn_reflns_limit_k_max 31
_diffrn_reflns_limit_k_min -30
_diffrn_reflns_limit_l_max 20
_diffrn_reflns_limit_l_min -20
_diffrn_reflns_number 171961
_diffrn_reflns_point_group_measured_fraction_full 1.0000
_diffrn_reflns_point_group_measured_fraction_max 0.9957
_diffrn_reflns_theta_full 25.2417
_diffrn_reflns_theta_max 30.74
_diffrn_reflns_theta_min 1.66
_diffrn_source 'sealed tube'
_exptl_absorpt_coefficient_mu 0.510
_exptl_absorpt_correction_T_max 0.746
_exptl_absorpt_correction_T_min 0.651
_exptl_absorpt_correction_type multi-scan
_exptl_absorpt_process_details SADABS
_exptl_crystal_colour brown
_exptl_crystal_density_diffrn 1.365
_exptl_crystal_description parallelepiped
_exptl_crystal_F_000 1723.185
_exptl_crystal_size_max 0.42
_exptl_crystal_size_mid 0.18
_exptl_crystal_size_min 0.13
_refine_diff_density_max 0.8132
_refine_diff_density_min -0.8350
_refine_diff_density_rms 0.0758
_refine_ls_d_res_high 0.6953
_refine_ls_d_res_low 12.2345
_refine_ls_goodness_of_fit_ref 1.0535
_refine_ls_hydrogen_treatment mixed
_refine_ls_matrix_type full
_refine_ls_number_constraints 117
_refine_ls_number_parameters 747
_refine_ls_number_reflns 12377
_refine_ls_number_restraints 444
_refine_ls_restrained_S_all 1.0339
_refine_ls_R_factor_all 0.0505
_refine_ls_R_factor_gt 0.0438
_refine_ls_shift/su_max 0.0008
_refine_ls_shift/su_mean 0.0000
_refine_ls_structure_factor_coef Fsqd
_refine_ls_weighting_details 'w=1/[\s^2^(Fo^2^)+(0.0178P)^2^+5.5712P] where P=(Fo^2^+2Fc^2^)/3'
_refine_ls_weighting_scheme calc
_refine_ls_wR_factor_gt 0.0937
_refine_ls_wR_factor_ref 0.0976
_reflns_Friedel_coverage 0.0
_reflns_limit_h_max 10
_reflns_limit_h_min -20
_reflns_limit_k_max 30
_reflns_limit_k_min 0
_reflns_limit_l_max 20
_reflns_limit_l_min -10
_reflns_number_gt 10956
_reflns_number_total 12377
_reflns_threshold_expression I>=2u(I)
_cod_data_source_file d0dt02746d2.cif
_cod_data_source_block 100K
_cod_depositor_comments 'Adding full bibliography for 7705644--7705646.cif.'
_cod_original_sg_symbol_Hall '-P 2ybc (x-z,y,z)'
_cod_database_code 7705644
_olex2_refinement_description
;
1. Fixed Uiso
 At 1.2 times of:
  All C(H) groups, All C(H,H) groups
2. Uiso/Uaniso restraints and constraints
Uanis(C26B) \\sim Ueq, Uanis(C27B) \\sim Ueq, Uanis(C28B) \\sim Ueq,
Uanis(C30B) \\sim Ueq, Uanis(C33B) \\sim Ueq: with sigma of 0.001 and sigma for
terminal atoms of 0.002
Uanis(C26A) \\sim Ueq, Uanis(C27A) \\sim Ueq, Uanis(C28A) \\sim Ueq: with sigma
of 0.01 and sigma for terminal atoms of 0.02
3. Rigid body (RIGU) restrains
 C30B, B1B, C29B, C35B, C23B, C41B, C34B, C40B, C36B, C24B, C28B, C42B, C46B,
 C31B, C33B, C39B, C37B, C25B, C27B, C43B, C45B, C32B, C38B, C26B, C44B
 with sigma for 1-2 distances of 0.001 and sigma for 1-3 distances of 0.001
 C23A, C31A, C30A, C32A, C29A, C33A, C34A, B1A, C35A, C41A, C40A, C36A, C24A,
 C28A, C42A, C46A, C39A, C37A, C25A, C27A, C43A, C45A, C38A, C26A, C44A
 with sigma for 1-2 distances of 0.001 and sigma for 1-3 distances of 0.001
4. Others
 Sof(B1B)=Sof(C31B)=Sof(H31B)=Sof(C30B)=Sof(H30B)=Sof(C32B)=Sof(H32B)=
 Sof(C29B)=Sof(C33B)=Sof(H33B)=Sof(C34B)=Sof(H34B)=Sof(C35B)=Sof(C23B)=
 Sof(C41B)=Sof(C40B)=Sof(H40B)=Sof(C36B)=Sof(H36B)=Sof(C24B)=Sof(H24B)=
 Sof(C28B)=Sof(H28B)=Sof(C42B)=Sof(H42B)=Sof(C46B)=Sof(H46B)=Sof(C39B)=
 Sof(H39B)=Sof(C37B)=Sof(H37B)=Sof(C25B)=Sof(H25B)=Sof(C27B)=Sof(H27B)=
 Sof(C43B)=Sof(H43B)=Sof(C45B)=Sof(H45B)=Sof(C38B)=Sof(H38B)=Sof(C26B)=
 Sof(H26B)=Sof(C44B)=Sof(H44B)=1-FVAR(1)
 Sof(C31A)=Sof(H31A)=Sof(C30A)=Sof(H30A)=Sof(C32A)=Sof(H32A)=Sof(C29A)=
 Sof(C34A)=Sof(H34A)=Sof(C35A)=Sof(C40A)=Sof(H40A)=Sof(C33A)=Sof(H33A)=
 Sof(C24A)=Sof(H24A)=Sof(C37A)=Sof(H37A)=Sof(C36A)=Sof(H36A)=Sof(C23A)=
 Sof(C25A)=Sof(H25A)=Sof(C39A)=Sof(H39A)=Sof(C38A)=Sof(H38A)=Sof(B1A)=Sof(C28A)=
 Sof(H28A)=Sof(C26A)=Sof(H26A)=Sof(C41A)=Sof(C42A)=Sof(H42A)=Sof(C43A)=
 Sof(H43A)=Sof(C44A)=Sof(H44A)=Sof(C45A)=Sof(H45A)=Sof(C46A)=Sof(H46A)=
 Sof(C27A)=Sof(H27A)=FVAR(1)
5.a Secondary CH2 refined with riding coordinates:
 C5(H5a,H5b), C4(H4a,H4b), C14(H14a,H14b), C3(H3a,H3b), C15(H15a,H15b), C2(H2a,
 H2b), C1(H1a,H1b), C13(H13a,H13b)
5.b Aromatic/amide H refined with riding coordinates:
 C31A(H31A), C8(H8), C10(H10), C30A(H30A), C11(H11), C32A(H32A), C34A(H34A),
 C40A(H40A), C18(H18), C21(H21), C33A(H33A), C24A(H24A), C20(H20), C37A(H37A),
 C36A(H36A), C25A(H25A), C39A(H39A), C38A(H38A), C28A(H28A), C26A(H26A),
 C42A(H42A), C43A(H43A), C44A(H44A), C45A(H45A), C46A(H46A), C27A(H27A),
 C31B(H31B), C30B(H30B), C32B(H32B), C33B(H33B), C34B(H34B), C40B(H40B),
 C36B(H36B), C24B(H24B), C28B(H28B), C42B(H42B), C46B(H46B), C39B(H39B),
 C37B(H37B), C25B(H25B), C27B(H27B), C43B(H43B), C45B(H45B), C38B(H38B),
 C26B(H26B), C44B(H44B)
;
_olex2_submission_special_instructions 'No special instructions were received'

loop_
_space_group_symop_id
_space_group_symop_operation_xyz
1 x,y,z
2 -x+1/2,y+1/2,-z+1/2
3 -x,-y,-z
4 x-1/2,-y-1/2,z-1/2

loop_
_atom_site_label
_atom_site_type_symbol
_atom_site_fract_x
_atom_site_fract_y
_atom_site_fract_z
_atom_site_U_iso_or_equiv
_atom_site_adp_type
_atom_site_occupancy
_atom_site_refinement_flags_posn
_atom_site_refinement_flags_adp
_atom_site_disorder_group
Mn1 Mn 0.158813(17) 0.185778(11) 0.340010(17) 0.01533(5) Uani 1.000000 . . .
Cl2 Cl 0.56019(4) 0.01791(2) 0.75479(4) 0.03830(12) Uani 1.000000 . . .
Cl1 Cl -0.32983(4) 0.03555(2) 0.23018(5) 0.04115(13) Uani 1.000000 . . .
O2 O 0.30524(8) 0.17714(5) 0.40351(8) 0.0187(2) Uani 1.000000 . . .
O1 O 0.01411(8) 0.19933(5) 0.27543(9) 0.0184(2) Uani 1.000000 . . .
N1 N 0.17000(10) 0.28152(7) 0.34863(10) 0.0197(2) Uani 1.000000 . . .
N3 N 0.13385(10) 0.09580(6) 0.30507(10) 0.0188(2) Uani 1.000000 . . .
N4 N 0.16494(10) 0.18484(7) 0.48128(11) 0.0229(3) Uani 1.000000 . . .
N2 N 0.16757(10) 0.19810(7) 0.20161(10) 0.0198(3) Uani 1.000000 . . .
C7 C -0.04563(11) 0.09598(7) 0.28071(11) 0.0174(3) Uani 1.000000 . . .
C17 C 0.32839(12) 0.12801(8) 0.56085(13) 0.0208(3) Uani 1.000000 . . .
C22 C 0.35967(11) 0.14110(7) 0.48342(12) 0.0186(3) Uani 1.000000 . . .
C9 C -0.22533(12) 0.08350(8) 0.24868(13) 0.0227(3) Uani 1.000000 . . .
C31A C -0.0886(4) 0.1814(2) 1.0110(4) 0.0189(11) Uani 0.684(3) . U 1
H31A H -0.0958(4) 0.2144(2) 1.0486(4) 0.0226(13) Uiso 0.684(3) R . 1
C8 C -0.13061(12) 0.05767(8) 0.26623(13) 0.0216(3) Uani 1.000000 . . .
H8 H -0.12290(12) 0.01489(8) 0.26849(13) 0.0259(4) Uiso 1.000000 R . .
C12 C -0.05908(11) 0.16066(7) 0.27280(11) 0.0163(3) Uani 1.000000 . . .
C10 C -0.23893(12) 0.14730(8) 0.24509(12) 0.0207(3) Uani 1.000000 . . .
H10 H -0.30283(12) 0.16420(8) 0.23493(12) 0.0249(3) Uiso 1.000000 R . .
C30A C -0.0450(4) 0.1911(3) 0.9446(4) 0.0201(9) Uani 0.684(3) . U 1
H30A H -0.0254(4) 0.2312(3) 0.9375(4) 0.0241(10) Uiso 0.684(3) R . 1
C11 C -0.15645(11) 0.18531(7) 0.25680(12) 0.0191(3) Uani 1.000000 . . .
H11 H -0.16549(11) 0.22800(7) 0.25404(12) 0.0229(3) Uiso 1.000000 R . .
C6 C 0.04794(12) 0.06702(7) 0.28633(12) 0.0194(3) Uani 1.000000 . . .
C32A C -0.1221(3) 0.12253(19) 1.0222(3) 0.0174(8) Uani 0.684(3) . U 1
H32A H -0.1535(3) 0.11591(19) 1.0654(3) 0.0209(10) Uiso 0.684(3) R . 1
C5 C 0.20797(12) 0.06242(8) 0.27740(13) 0.0223(3) Uani 1.000000 . . .
H5a H 0.19308(12) 0.01843(8) 0.27235(13) 0.0267(4) Uiso 1.000000 R . .
H5b H 0.27930(12) 0.06875(8) 0.33041(13) 0.0267(4) Uiso 1.000000 R . .
C29A C -0.0285(3) 0.14392(17) 0.8871(2) 0.0182(6) Uani 0.684(3) . U 1
C34A C -0.0604(5) 0.0848(2) 0.9024(4) 0.0218(9) Uani 0.684(3) . U 1
H34A H -0.0496(5) 0.0513(2) 0.8679(4) 0.0262(10) Uiso 0.684(3) R . 1
C35A C -0.0356(3) 0.11100(18) 0.7033(3) 0.0195(6) Uani 0.684(3) . U 1
C4 C 0.19646(13) 0.08674(8) 0.17392(13) 0.0244(3) Uani 1.000000 . . .
H4a H 0.23711(13) 0.06054(8) 0.15096(13) 0.0293(4) Uiso 1.000000 R . .
H4b H 0.12341(13) 0.08328(8) 0.12344(13) 0.0293(4) Uiso 1.000000 R . .
C40A C 0.0177(4) 0.0931(4) 0.6463(4) 0.0262(12) Uani 0.684(3) . U 1
H40A H 0.0887(4) 0.1025(4) 0.6717(4) 0.0314(15) Uiso 0.684(3) R . 1
C18 C 0.39155(13) 0.09029(8) 0.64510(14) 0.0253(3) Uani 1.000000 . . .
H18 H 0.37207(13) 0.08270(8) 0.69732(14) 0.0304(4) Uiso 1.000000 R . .
C14 C 0.12132(13) 0.29315(9) 0.49381(13) 0.0269(3) Uani 1.000000 . . .
H14a H 0.08058(13) 0.31933(9) 0.51668(13) 0.0323(4) Uiso 1.000000 R . .
H14b H 0.19476(13) 0.29911(9) 0.54155(13) 0.0323(4) Uiso 1.000000 R . .
C21 C 0.45426(12) 0.11520(8) 0.49301(13) 0.0242(3) Uani 1.000000 . . .
H21 H 0.47705(12) 0.12421(8) 0.44361(13) 0.0291(4) Uiso 1.000000 R . .
C33A C -0.1075(4) 0.0740(2) 0.9671(3) 0.0212(8) Uani 0.684(3) . U 1
H33A H -0.1290(4) 0.0343(2) 0.9734(3) 0.0254(9) Uiso 0.684(3) R . 1
C3 C 0.23127(12) 0.15326(8) 0.17583(13) 0.0234(3) Uani 1.000000 . . .
H3a H 0.22643(12) 0.16362(8) 0.10867(13) 0.0281(4) Uiso 1.000000 R . .
H3b H 0.30425(12) 0.15706(8) 0.22634(13) 0.0281(4) Uiso 1.000000 R . .
C15 C 0.09263(13) 0.22572(9) 0.50069(13) 0.0267(3) Uani 1.000000 . . .
H15a H 0.02086(13) 0.21785(9) 0.44989(13) 0.0321(4) Uiso 1.000000 R . .
H15b H 0.09807(13) 0.21748(9) 0.56876(13) 0.0321(4) Uiso 1.000000 R . .
C19 C 0.48190(13) 0.06463(8) 0.65044(14) 0.0261(3) Uani 1.000000 . . .
C2 C 0.20409(13) 0.26218(8) 0.20106(13) 0.0237(3) Uani 1.000000 . . .
H2a H 0.18740(13) 0.27452(8) 0.13098(13) 0.0284(4) Uiso 1.000000 R . .
H2b H 0.27957(13) 0.26455(8) 0.24247(13) 0.0284(4) Uiso 1.000000 R . .
C16 C 0.23777(13) 0.15788(8) 0.56050(13) 0.0240(3) Uani 1.000000 . . .
C24A C 0.1838(3) 0.08089(18) 0.9176(3) 0.0256(7) Uani 0.684(3) . U 1
H24A H 0.1356(3) 0.05632(18) 0.9277(3) 0.0308(9) Uiso 0.684(3) R . 1
C1 C 0.15017(13) 0.30471(8) 0.24495(13) 0.0229(3) Uani 1.000000 . . .
H1a H 0.07531(13) 0.30560(8) 0.19969(13) 0.0275(4) Uiso 1.000000 R . .
H1b H 0.17731(13) 0.34642(8) 0.25057(13) 0.0275(4) Uiso 1.000000 R . .
C20 C 0.51362(13) 0.07673(8) 0.57440(14) 0.0268(3) Uani 1.000000 . . .
H20 H 0.57471(13) 0.05891(8) 0.57844(14) 0.0321(4) Uiso 1.000000 R . .
C13 C 0.10368(13) 0.31485(8) 0.38722(13) 0.0232(3) Uani 1.000000 . . .
H13a H 0.11871(13) 0.35877(8) 0.39009(13) 0.0279(4) Uiso 1.000000 R . .
H13b H 0.03043(13) 0.30893(8) 0.33881(13) 0.0279(4) Uiso 1.000000 R . .
C37A C -0.1917(2) 0.06019(15) 0.5691(2) 0.0283(6) Uani 0.684(3) . U 1
H37A H -0.2617(2) 0.04877(15) 0.5446(2) 0.0340(7) Uiso 0.684(3) R . 1
C36A C -0.1419(2) 0.09342(15) 0.6612(2) 0.0225(6) Uani 0.684(3) . U 1
H36A H -0.1805(2) 0.10440(15) 0.6961(2) 0.0270(7) Uiso 0.684(3) R . 1
C23A C 0.1486(2) 0.13596(17) 0.8623(2) 0.0250(6) Uani 0.684(3) . U 1
C25A C 0.2877(3) 0.0610(2) 0.9586(3) 0.0350(9) Uani 0.684(3) . U 1
H25A H 0.3087(3) 0.0253(2) 0.9985(3) 0.0420(10) Uiso 0.684(3) R . 1
C39A C -0.0332(4) 0.0616(2) 0.5525(3) 0.0350(9) Uani 0.684(3) . U 1
H39A H 0.0036(4) 0.0522(2) 0.5150(3) 0.0420(11) Uiso 0.684(3) R . 1
C38A C -0.1371(3) 0.04421(16) 0.5143(2) 0.0331(6) Uani 0.684(3) . U 1
H38A H -0.1698(3) 0.02212(16) 0.4528(2) 0.0398(7) Uiso 0.684(3) R . 1
B1A B 0.0238(2) 0.15492(15) 0.8070(2) 0.0193(5) Uani 0.684(3) . U 1
C28A C 0.2237(3) 0.1696(2) 0.8466(4) 0.0633(12) Uani 0.684(3) . U 1
H28A H 0.2043(3) 0.2067(2) 0.8106(4) 0.0759(15) Uiso 0.684(3) R . 1
C26A C 0.3602(3) 0.0952(2) 0.9392(5) 0.0721(15) Uani 0.684(3) . U 1
H26A H 0.4292(3) 0.0818(2) 0.9635(5) 0.0865(18) Uiso 0.684(3) R . 1
C41A C 0.00847(18) 0.22696(11) 0.76683(18) 0.0183(4) Uani 0.684(3) . U 1
C42A C 0.0612(2) 0.27624(12) 0.83317(19) 0.0245(5) Uani 0.684(3) . U 1
H42A H 0.1061(2) 0.26767(12) 0.90202(19) 0.0293(6) Uiso 0.684(3) R . 1
C43A C 0.0485(2) 0.33801(14) 0.7994(3) 0.0252(5) Uani 0.684(3) . U 1
H43A H 0.0837(2) 0.36949(14) 0.8459(3) 0.0302(6) Uiso 0.684(3) R . 1
C44A C -0.0162(2) 0.35200(12) 0.6969(2) 0.0242(5) Uani 0.684(3) . U 1
H44A H -0.0244(2) 0.39275(12) 0.6740(2) 0.0291(5) Uiso 0.684(3) R . 1
C45A C -0.06854(18) 0.30493(11) 0.6292(2) 0.0219(4) Uani 0.684(3) . U 1
H45A H -0.11211(18) 0.31385(11) 0.5602(2) 0.0263(5) Uiso 0.684(3) R . 1
C46A C -0.05632(18) 0.24386(11) 0.66397(18) 0.0190(4) Uani 0.684(3) . U 1
H46A H -0.09280(18) 0.21294(11) 0.61679(18) 0.0228(5) Uiso 0.684(3) R . 1
C27A C 0.3267(3) 0.1493(3) 0.8831(5) 0.0893(17) Uani 0.684(3) . U 1
H27A H 0.3739(3) 0.1726(3) 0.8695(5) 0.107(2) Uiso 0.684(3) R . 1
H6 H 0.0416(16) 0.0227(10) 0.2696(16) 0.025(5) Uiso 1.000000 . . .
H2 H 0.1027(18) 0.1948(11) 0.1552(18) 0.032(6) Uiso 1.000000 . . .
H16 H 0.2341(16) 0.1617(10) 0.6241(16) 0.024(5) Uiso 1.000000 . . .
H1 H 0.2363(17) 0.2898(10) 0.3921(16) 0.023(5) Uiso 1.000000 . . .
B1B B 0.0521(6) 0.1533(3) 0.8266(6) 0.0193(8) Uani 0.316(3) . U 2
C31B C -0.0877(9) 0.1711(5) 1.0140(9) 0.0158(19) Uani 0.316(3) . U 2
H31B H -0.1028(9) 0.2021(5) 1.0499(9) 0.019(2) Uiso 0.316(3) R . 2
C30B C -0.0323(11) 0.1862(6) 0.9537(9) 0.0181(14) Uani 0.316(3) . U 2
H30B H -0.0138(11) 0.2270(6) 0.9498(9) 0.0217(17) Uiso 0.316(3) R . 2
C32B C -0.1182(9) 0.1105(5) 1.0182(8) 0.0186(19) Uani 0.316(3) . U 2
H32B H -0.1540(9) 0.1005(5) 1.0562(8) 0.022(2) Uiso 0.316(3) R . 2
C29B C -0.0061(6) 0.1395(4) 0.9008(5) 0.0160(12) Uani 0.316(3) . U 2
C33B C -0.0944(9) 0.0657(5) 0.9651(7) 0.0160(14) Uani 0.316(3) . U 2
H33B H -0.1142(9) 0.0250(5) 0.9676(7) 0.0192(17) Uiso 0.316(3) R . 2
C34B C -0.0416(10) 0.0799(5) 0.9077(7) 0.0167(16) Uani 0.316(3) . U 2
H34B H -0.0289(10) 0.0481(5) 0.8716(7) 0.020(2) Uiso 0.316(3) R . 2
C35B C -0.0222(6) 0.1234(4) 0.7131(6) 0.0202(12) Uani 0.316(3) . U 2
C23B C 0.1688(5) 0.1218(3) 0.8712(5) 0.0183(10) Uani 0.316(3) . U 2
C41B C 0.0620(4) 0.2281(2) 0.8187(4) 0.0207(8) Uani 0.316(3) . U 2
C40B C 0.0143(9) 0.1059(8) 0.6413(8) 0.022(2) Uani 0.316(3) . U 2
H40B H 0.0854(9) 0.1115(8) 0.6610(8) 0.026(3) Uiso 0.316(3) R . 2
C36B C -0.1302(5) 0.1160(4) 0.6724(5) 0.0252(13) Uani 0.316(3) . U 2
H36B H -0.1618(5) 0.1281(4) 0.7134(5) 0.0302(16) Uiso 0.316(3) R . 2
C24B C 0.2033(6) 0.0721(4) 0.9364(6) 0.0208(13) Uani 0.316(3) . U 2
H24B H 0.1585(6) 0.0556(4) 0.9608(6) 0.0249(16) Uiso 0.316(3) R . 2
C28B C 0.2420(4) 0.1485(3) 0.8426(4) 0.0174(8) Uani 0.316(3) . U 2
H28B H 0.2229(4) 0.1831(3) 0.7999(4) 0.0209(10) Uiso 0.316(3) R . 2
C42B C 0.1395(4) 0.2590(3) 0.9047(4) 0.0256(9) Uani 0.316(3) . U 2
H42B H 0.1871(4) 0.2353(3) 0.9591(4) 0.0307(11) Uiso 0.316(3) R . 2
C46B C -0.0038(5) 0.2653(3) 0.7373(5) 0.0279(10) Uani 0.316(3) . U 2
H46B H -0.0543(5) 0.2473(3) 0.6770(5) 0.0335(12) Uiso 0.316(3) R . 2
C39B C -0.0454(8) 0.0812(5) 0.5445(7) 0.036(2) Uani 0.316(3) . U 2
H39B H -0.0146(8) 0.0695(5) 0.5026(7) 0.044(3) Uiso 0.316(3) R . 2
C37B C -0.1942(5) 0.0922(4) 0.5763(5) 0.0357(15) Uani 0.316(3) . U 2
H37B H -0.2659(5) 0.0880(4) 0.5552(5) 0.0429(18) Uiso 0.316(3) R . 2
C25B C 0.3004(7) 0.0451(4) 0.9683(7) 0.0278(15) Uani 0.316(3) . U 2
H25B H 0.3174(7) 0.0092(4) 1.0080(7) 0.0334(18) Uiso 0.316(3) R . 2
C27B C 0.3423(4) 0.1240(3) 0.8767(4) 0.0204(8) Uani 0.316(3) . U 2
H27B H 0.3896(4) 0.1424(3) 0.8571(4) 0.0244(10) Uiso 0.316(3) R . 2
C43B C 0.1491(5) 0.3234(3) 0.9130(5) 0.0327(11) Uani 0.316(3) . U 2
H43B H 0.2010(5) 0.3417(3) 0.9719(5) 0.0392(13) Uiso 0.316(3) R . 2
C45B C 0.0058(6) 0.3326(3) 0.7456(7) 0.0310(10) Uani 0.316(3) . U 2
H45B H -0.0391(6) 0.3575(3) 0.6914(7) 0.0372(12) Uiso 0.316(3) R . 2
C38B C -0.1519(6) 0.0744(5) 0.5112(5) 0.0414(17) Uani 0.316(3) . U 2
H38B H -0.1945(6) 0.0581(5) 0.4462(5) 0.050(2) Uiso 0.316(3) R . 2
C26B C 0.3720(5) 0.0718(3) 0.9407(5) 0.0242(10) Uani 0.316(3) . U 2
H26B H 0.4390(5) 0.0554(3) 0.9644(5) 0.0290(11) Uiso 0.316(3) R . 2
C44B C 0.0810(6) 0.3586(4) 0.8333(6) 0.0348(11) Uani 0.316(3) . U 2
H44B H 0.0859(6) 0.4015(4) 0.8388(6) 0.0418(14) Uiso 0.316(3) R . 2

loop_
_atom_site_aniso_label
_atom_site_aniso_U_11
_atom_site_aniso_U_22
_atom_site_aniso_U_33
_atom_site_aniso_U_12
_atom_site_aniso_U_13
_atom_site_aniso_U_23
Mn1 0.01109(9) 0.02027(11) 0.01509(10) -0.00061(8) 0.00630(8) -0.00237(8)
Cl2 0.0242(2) 0.0333(2) 0.0506(3) 0.00803(17) 0.01075(19) 0.0205(2)
Cl1 0.0238(2) 0.0253(2) 0.0830(4) -0.00518(16) 0.0317(2) -0.0029(2)
O2 0.0128(4) 0.0263(6) 0.0170(5) -0.0004(4) 0.0067(4) -0.0011(4)
O1 0.0126(4) 0.0209(5) 0.0220(5) -0.0017(4) 0.0080(4) -0.0011(4)
N1 0.0137(5) 0.0256(7) 0.0183(6) 0.0000(5) 0.0057(5) -0.0021(5)
N3 0.0148(5) 0.0228(6) 0.0201(6) 0.0017(5) 0.0089(5) -0.0022(5)
N4 0.0172(6) 0.0298(7) 0.0254(7) 0.0051(5) 0.0129(5) 0.0059(6)
N2 0.0139(5) 0.0287(7) 0.0169(6) -0.0012(5) 0.0070(5) -0.0032(5)
C7 0.0146(6) 0.0228(7) 0.0165(6) -0.0003(5) 0.0085(5) -0.0014(5)
C17 0.0155(6) 0.0225(7) 0.0249(7) 0.0007(5) 0.0095(6) 0.0027(6)
C22 0.0128(6) 0.0209(7) 0.0207(7) -0.0018(5) 0.0062(5) -0.0035(5)
C9 0.0166(7) 0.0251(8) 0.0298(8) -0.0041(6) 0.0134(6) -0.0017(6)
C31A 0.0185(17) 0.0207(16) 0.0171(15) 0.0010(9) 0.0079(8) 0.0037(8)
C8 0.0191(7) 0.0206(7) 0.0289(8) -0.0009(5) 0.0141(6) -0.0018(6)
C12 0.0139(6) 0.0217(7) 0.0135(6) -0.0022(5) 0.0063(5) -0.0022(5)
C10 0.0153(6) 0.0258(7) 0.0236(7) -0.0000(5) 0.0110(6) -0.0003(6)
C30A 0.0197(18) 0.0224(13) 0.0187(13) 0.0001(8) 0.0093(9) 0.0030(7)
C11 0.0157(6) 0.0211(7) 0.0219(7) 0.0012(5) 0.0096(5) 0.0004(6)
C6 0.0176(6) 0.0211(7) 0.0214(7) 0.0003(5) 0.0103(6) -0.0026(6)
C32A 0.0162(13) 0.0228(15) 0.0116(12) 0.0013(9) 0.0048(7) 0.0039(8)
C5 0.0150(6) 0.0259(8) 0.0275(8) 0.0005(6) 0.0109(6) -0.0069(6)
C29A 0.0159(13) 0.0226(10) 0.0151(10) 0.0002(7) 0.0062(6) 0.0032(6)
C34A 0.026(2) 0.0221(12) 0.0208(13) -0.0018(8) 0.0130(9) 0.0011(7)
C35A 0.0233(10) 0.0200(13) 0.0166(9) 0.0037(6) 0.0103(5) 0.0046(5)
C4 0.0175(7) 0.0324(8) 0.0248(8) -0.0005(6) 0.0109(6) -0.0103(7)
C40A 0.0337(12) 0.026(3) 0.0260(11) 0.0055(9) 0.0199(6) 0.0040(11)
C18 0.0205(7) 0.0250(8) 0.0308(8) 0.0011(6) 0.0116(6) 0.0084(7)
C14 0.0217(7) 0.0372(9) 0.0215(7) 0.0069(7) 0.0095(6) -0.0051(7)
C21 0.0162(7) 0.0313(8) 0.0249(8) 0.0022(6) 0.0089(6) -0.0034(6)
C33A 0.0231(17) 0.0228(15) 0.0198(11) -0.0008(9) 0.0115(8) 0.0029(8)
C3 0.0176(7) 0.0347(9) 0.0209(7) -0.0005(6) 0.0113(6) -0.0050(6)
C15 0.0203(7) 0.0413(10) 0.0228(7) 0.0096(7) 0.0134(6) 0.0054(7)
C19 0.0180(7) 0.0218(7) 0.0326(9) 0.0018(6) 0.0061(6) 0.0057(6)
C2 0.0209(7) 0.0306(8) 0.0216(7) -0.0020(6) 0.0114(6) 0.0017(6)
C16 0.0199(7) 0.0311(8) 0.0246(8) 0.0036(6) 0.0133(6) 0.0071(6)
C24A 0.0261(12) 0.0290(13) 0.0198(13) 0.0023(6) 0.0085(8) 0.0022(8)
C1 0.0203(7) 0.0254(8) 0.0226(7) -0.0003(6) 0.0093(6) 0.0020(6)
C20 0.0166(7) 0.0274(8) 0.0332(9) 0.0034(6) 0.0083(6) -0.0029(7)
C13 0.0198(7) 0.0252(8) 0.0244(7) 0.0028(6) 0.0096(6) -0.0036(6)
C37A 0.0309(11) 0.0332(14) 0.0191(9) 0.0016(8) 0.0097(6) -0.0021(7)
C36A 0.0236(9) 0.0257(14) 0.0195(9) 0.0027(6) 0.0110(6) 0.0012(7)
C23A 0.0217(9) 0.0284(13) 0.0246(11) 0.0018(5) 0.0102(6) 0.0050(7)
C25A 0.0303(12) 0.0295(16) 0.0379(18) 0.0033(7) 0.0087(8) 0.0021(10)
C39A 0.0445(12) 0.039(2) 0.0283(11) 0.0019(9) 0.0228(7) -0.0032(10)
C38A 0.0445(12) 0.0351(15) 0.0243(10) 0.0033(9) 0.0195(7) -0.0014(8)
B1A 0.0201(10) 0.0217(9) 0.0184(9) 0.0007(5) 0.0108(5) 0.0032(5)
C28A 0.0309(11) 0.0526(17) 0.111(3) 0.0147(7) 0.0364(8) 0.0480(13)
C26A 0.0352(13) 0.0540(19) 0.126(3) 0.0161(8) 0.0356(10) 0.0449(15)
C41A 0.0175(8) 0.0220(8) 0.0191(8) -0.0002(5) 0.0113(6) 0.0023(4)
C42A 0.0273(10) 0.0280(9) 0.0230(9) -0.0067(6) 0.0158(7) -0.0022(5)
C43A 0.0252(11) 0.0276(10) 0.0300(11) -0.0060(6) 0.0189(8) -0.0023(6)
C44A 0.0240(9) 0.0240(9) 0.0329(10) -0.0015(6) 0.0202(7) 0.0009(6)
C45A 0.0206(9) 0.0221(9) 0.0280(9) 0.0023(5) 0.0154(7) 0.0050(5)
C46A 0.0199(8) 0.0206(8) 0.0210(8) 0.0016(5) 0.0131(6) 0.0023(5)
C27A 0.0359(13) 0.069(2) 0.168(4) 0.0226(8) 0.0499(10) 0.0701(16)
B1B 0.0213(13) 0.0215(14) 0.0177(13) 0.0011(6) 0.0112(6) 0.0033(7)
C31B 0.015(3) 0.018(2) 0.013(3) 0.0013(9) 0.0051(15) 0.0016(9)
C30B 0.0185(17) 0.0185(14) 0.0179(15) -0.0000(4) 0.0088(6) 0.0006(4)
C32B 0.022(3) 0.0172(19) 0.020(3) 0.0002(9) 0.0124(14) 0.0008(8)
C29B 0.015(2) 0.0184(15) 0.0138(17) 0.0006(7) 0.0059(9) 0.0018(7)
C33B 0.0161(16) 0.0164(14) 0.0157(15) 0.0004(4) 0.0074(5) 0.0005(4)
C34B 0.017(3) 0.0183(16) 0.016(2) 0.0006(8) 0.0077(13) 0.0014(8)
C35B 0.0221(15) 0.022(3) 0.0176(14) 0.0011(9) 0.0101(7) 0.0035(8)
C23B 0.0194(12) 0.0199(17) 0.0172(18) -0.0004(6) 0.0098(6) -0.0008(8)
C41B 0.0239(16) 0.0217(13) 0.0257(15) 0.0017(7) 0.0191(10) 0.0029(7)
C40B 0.0295(19) 0.019(6) 0.0214(18) 0.0013(14) 0.0155(9) 0.0047(16)
C36B 0.0232(15) 0.036(4) 0.0172(16) -0.0008(10) 0.0096(8) 0.0041(13)
C24B 0.0258(17) 0.022(2) 0.017(2) 0.0014(8) 0.0113(9) 0.0007(11)
C28B 0.0189(10) 0.0190(11) 0.0153(10) -0.0012(4) 0.0086(4) -0.0018(4)
C42B 0.0303(18) 0.0246(15) 0.0283(16) -0.0012(9) 0.0189(11) 0.0012(8)
C46B 0.0272(17) 0.0300(16) 0.0339(17) 0.0048(9) 0.0203(12) 0.0103(9)
C39B 0.039(2) 0.051(6) 0.0253(19) -0.0104(18) 0.0192(11) -0.0066(17)
C37B 0.0294(18) 0.058(4) 0.0201(17) -0.0098(13) 0.0114(9) -0.0039(14)
C25B 0.0289(16) 0.027(2) 0.030(3) 0.0046(8) 0.0155(9) 0.0041(13)
C27B 0.0195(10) 0.0224(11) 0.0193(10) -0.0007(4) 0.0089(4) -0.0027(4)
C43B 0.041(2) 0.0244(16) 0.040(2) -0.0016(9) 0.0252(14) 0.0004(9)
C45B 0.033(2) 0.0300(17) 0.043(2) 0.0046(9) 0.0288(15) 0.0092(9)
C38B 0.039(2) 0.063(5) 0.0259(18) -0.0117(17) 0.0184(10) -0.0076(15)
C26B 0.0251(11) 0.0247(11) 0.0229(11) 0.0012(4) 0.0110(4) -0.0008(4)
C44B 0.038(2) 0.0329(18) 0.045(2) 0.0013(10) 0.0291(15) 0.0076(10)

loop_
_atom_type_symbol
_atom_type_scat_dispersion_real
_atom_type_scat_dispersion_imag
_atom_type_scat_Cromer_Mann_a1
_atom_type_scat_Cromer_Mann_a2
_atom_type_scat_Cromer_Mann_a3
_atom_type_scat_Cromer_Mann_a4
_atom_type_scat_Cromer_Mann_b1
_atom_type_scat_Cromer_Mann_b2
_atom_type_scat_Cromer_Mann_b3
_atom_type_scat_Cromer_Mann_b4
_atom_type_scat_Cromer_Mann_c
_atom_type_scat_source
_atom_type_scat_dispersion_source
C 0.00347 0.00161 2.31000 1.02000 1.58860 0.86500 20.84390 10.20750 0.56870 51.65120 0.215599998832 'International Tables Volume C Table 6.1.1.4 (pp. 500-502)' 'Henke, Gullikson and Davis, At. Data and Nucl. Data Tables, 1993, 54, 2'
B 0.00141 0.00067 2.05450 1.33260 1.09790 0.70680 23.21850 1.02100 60.34980 0.14030 -0.193200007081 'International Tables Volume C Table 6.1.1.4 (pp. 500-502)' 'Henke, Gullikson and Davis, At. Data and Nucl. Data Tables, 1993, 54, 2'
Cl 0.14873 0.16029 11.46040 7.19640 6.25560 1.64550 0.01040 1.16620 18.51940 47.77840 -9.55739974976 'International Tables Volume C Table 6.1.1.4 (pp. 500-502)' 'Henke, Gullikson and Davis, At. Data and Nucl. Data Tables, 1993, 54, 2'
H 0.00000 0.00000 0.49300 0.32291 0.14019 0.04081 10.51090 26.12570 3.14236 57.79970 0.0030380000826 'International Tables Volume C Table 6.1.1.4 (pp. 500-502)' 'Henke, Gullikson and Davis, At. Data and Nucl. Data Tables, 1993, 54, 2'
Mn 0.34779 0.73263 11.28190 7.35730 3.01930 2.24410 5.34090 0.34320 17.86740 83.75430 1.089599967 'International Tables Volume C Table 6.1.1.4 (pp. 500-502)' 'Henke, Gullikson and Davis, At. Data and Nucl. Data Tables, 1993, 54, 2'
O 0.01158 0.00611 3.04850 2.28680 1.54630 0.86700 13.27710 5.70110 0.32390 32.90890 0.250800013542 'International Tables Volume C Table 6.1.1.4 (pp. 500-502)' 'Henke, Gullikson and Davis, At. Data and Nucl. Data Tables, 1993, 54, 2'
N 0.00653 0.00323 12.21260 3.13220 2.01250 1.16630 0.00570 9.89330 28.99750 0.58260 -11.5290002823 'International Tables Volume C Table 6.1.1.4 (pp. 500-502)' 'Henke, Gullikson and Davis, At. Data and Nucl. Data Tables, 1993, 54, 2'

loop_
_geom_angle_atom_site_label_1
_geom_angle_atom_site_label_2
_geom_angle_atom_site_label_3
_geom_angle
_geom_angle_site_symmetry_1
_geom_angle_site_symmetry_3
_geom_angle_publ_flag
O1 Mn1 O2 176.59(5) . . y
N1 Mn1 O2 91.79(5) . . y
N1 Mn1 O1 84.92(5) . . y
N3 Mn1 O2 93.42(5) . . y
N3 Mn1 O1 89.70(5) . . y
N3 Mn1 N1 169.98(5) . . y
N4 Mn1 O2 88.31(5) . . y
N4 Mn1 O1 92.53(5) . . y
N4 Mn1 N1 88.96(6) . . y
N4 Mn1 N3 99.74(6) . . y
N2 Mn1 O2 87.10(5) . . y
N2 Mn1 O1 91.65(5) . . y
N2 Mn1 N1 83.91(5) . . y
N2 Mn1 N3 87.80(6) . . y
N2 Mn1 N4 171.39(6) . . y
C22 O2 Mn1 125.13(10) . . ?
C12 O1 Mn1 126.51(10) . . ?
C1 N1 Mn1 107.55(10) . . ?
C13 N1 Mn1 117.53(10) . . ?
C13 N1 C1 110.67(13) . . ?
H1 N1 Mn1 105.8(14) . . ?
H1 N1 C1 107.9(14) . . ?
H1 N1 C13 106.9(14) . . ?
C6 N3 Mn1 124.50(11) . . ?
C5 N3 Mn1 118.42(10) . . ?
C5 N3 C6 115.83(13) . . ?
C15 N4 Mn1 118.24(10) . . ?
C16 N4 Mn1 124.03(11) . . ?
C16 N4 C15 116.93(14) . . ?
C3 N2 Mn1 117.81(10) . . ?
C2 N2 Mn1 107.36(10) . . ?
C2 N2 C3 110.64(12) . . ?
H2 N2 Mn1 103.4(15) . . ?
H2 N2 C3 108.1(15) . . ?
H2 N2 C2 109.1(15) . . ?
C12 C7 C8 119.76(14) . . ?
C6 C7 C8 117.84(14) . . ?
C6 C7 C12 121.59(14) . . ?
C18 C17 C22 119.89(14) . . ?
C16 C17 C22 120.72(14) . . ?
C16 C17 C18 119.09(15) . . ?
C17 C22 O2 122.99(13) . . ?
C21 C22 O2 118.75(14) . . ?
C21 C22 C17 118.26(15) . . ?
C8 C9 Cl1 119.35(13) . . ?
C10 C9 Cl1 119.42(12) . . ?
C10 C9 C8 121.23(15) . . ?
C30A C31A H31A 119.8(3) . . ?
C32A C31A H31A 119.8(2) . . ?
C32A C31A C30A 120.4(5) . . ?
C9 C8 C7 119.89(15) . . ?
H8 C8 C7 120.06(9) . . ?
H8 C8 C9 120.06(10) . . ?
C7 C12 O1 123.17(13) . . ?
C11 C12 O1 118.23(14) . . ?
C11 C12 C7 118.55(13) . . ?
H10 C10 C9 120.38(9) . . ?
C11 C10 C9 119.24(14) . . ?
C11 C10 H10 120.38(9) . . ?
H30A C30A C31A 118.2(3) . . ?
C29A C30A C31A 123.6(5) . . ?
C29A C30A H30A 118.2(3) . . ?
C10 C11 C12 121.22(15) . . ?
H11 C11 C12 119.39(9) . . ?
H11 C11 C10 119.39(9) . . ?
C7 C6 N3 124.73(15) . . ?
H6 C6 N3 119.7(12) . . ?
H6 C6 C7 115.4(12) . . ?
H32A C32A C31A 120.8(2) . . ?
C33A C32A C31A 118.3(4) . . ?
C33A C32A H32A 120.8(2) . . ?
H5a C5 N3 109.90(8) . . ?
H5b C5 N3 109.90(8) . . ?
H5b C5 H5a 108.3 . . ?
C4 C5 N3 108.92(13) . . ?
C4 C5 H5a 109.90(9) . . ?
C4 C5 H5b 109.90(8) . . ?
C34A C29A C30A 114.5(4) . . ?
B1A C29A C30A 124.1(4) . . ?
B1A C29A C34A 121.4(3) . . ?
H34A C34A C29A 118.5(2) . . ?
C33A C34A C29A 123.0(4) . . ?
C33A C34A H34A 118.5(3) . . ?
C36A C35A C40A 115.7(3) . . ?
B1A C35A C40A 120.0(3) . . ?
B1A C35A C36A 124.1(3) . . ?
H4a C4 C5 108.58(9) . . ?
H4b C4 C5 108.58(8) . . ?
H4b C4 H4a 107.6 . . ?
C3 C4 C5 114.75(13) . . ?
C3 C4 H4a 108.58(8) . . ?
C3 C4 H4b 108.58(9) . . ?
H40A C40A C35A 119.2(3) . . ?
C39A C40A C35A 121.6(4) . . ?
C39A C40A H40A 119.2(2) . . ?
H18 C18 C17 119.93(10) . . ?
C19 C18 C17 120.14(16) . . ?
C19 C18 H18 119.93(11) . . ?
H14b C14 H14a 107.4 . . ?
C15 C14 H14a 108.37(9) . . ?
C15 C14 H14b 108.37(9) . . ?
C13 C14 H14a 108.37(9) . . ?
C13 C14 H14b 108.37(9) . . ?
C13 C14 C15 115.64(14) . . ?
H21 C21 C22 119.44(10) . . ?
C20 C21 C22 121.13(16) . . ?
C20 C21 H21 119.44(10) . . ?
C34A C33A C32A 120.1(4) . . ?
H33A C33A C32A 120.0(2) . . ?
H33A C33A C34A 120.0(3) . . ?
C4 C3 N2 113.00(13) . . ?
H3a C3 N2 108.98(9) . . ?
H3a C3 C4 108.98(9) . . ?
H3b C3 N2 108.98(8) . . ?
H3b C3 C4 108.98(9) . . ?
H3b C3 H3a 107.8 . . ?
C14 C15 N4 109.11(13) . . ?
H15a C15 N4 109.86(9) . . ?
H15a C15 C14 109.86(9) . . ?
H15b C15 N4 109.86(9) . . ?
H15b C15 C14 109.86(9) . . ?
H15b C15 H15a 108.3 . . ?
C18 C19 Cl2 120.17(14) . . ?
C20 C19 Cl2 119.09(13) . . ?
C20 C19 C18 120.72(16) . . ?
H2a C2 N2 109.95(8) . . ?
H2b C2 N2 109.95(8) . . ?
H2b C2 H2a 108.3 . . ?
C1 C2 N2 108.68(13) . . ?
C1 C2 H2a 109.95(9) . . ?
C1 C2 H2b 109.95(9) . . ?
C17 C16 N4 124.57(15) . . ?
H16 C16 N4 116.8(13) . . ?
H16 C16 C17 118.4(13) . . ?
C23A C24A H24A 118.5(2) . . ?
C25A C24A H24A 118.5(2) . . ?
C25A C24A C23A 123.1(3) . . ?
C2 C1 N1 108.58(13) . . ?
H1a C1 N1 109.98(8) . . ?
H1a C1 C2 109.98(9) . . ?
H1b C1 N1 109.98(8) . . ?
H1b C1 C2 109.98(9) . . ?
H1b C1 H1a 108.4 . . ?
C19 C20 C21 119.81(15) . . ?
H20 C20 C21 120.10(10) . . ?
H20 C20 C19 120.10(10) . . ?
C14 C13 N1 112.93(13) . . ?
H13a C13 N1 109.00(9) . . ?
H13a C13 C14 109.00(10) . . ?
H13b C13 N1 109.00(8) . . ?
H13b C13 C14 109.00(9) . . ?
H13b C13 H13a 107.8 . . ?
C36A C37A H37A 119.94(16) . . ?
C38A C37A H37A 119.94(18) . . ?
C38A C37A C36A 120.1(3) . . ?
C37A C36A C35A 122.6(3) . . ?
H36A C36A C35A 118.71(17) . . ?
H36A C36A C37A 118.71(16) . . ?
B1A C23A C24A 121.6(3) . . ?
C28A C23A C24A 115.7(3) . . ?
C28A C23A B1A 122.3(3) . . ?
H25A C25A C24A 120.2(2) . . ?
C26A C25A C24A 119.6(4) . . ?
C26A C25A H25A 120.2(2) . . ?
H39A C39A C40A 119.4(3) . . ?
C38A C39A C40A 121.2(3) . . ?
C38A C39A H39A 119.42(19) . . ?
C39A C38A C37A 118.8(3) . . ?
H38A C38A C37A 120.60(18) . . ?
H38A C38A C39A 120.60(19) . . ?
C35A B1A C29A 110.3(2) . . ?
C23A B1A C29A 110.8(2) . . ?
C23A B1A C35A 107.5(3) . . ?
C41A B1A C29A 110.8(2) . . ?
C41A B1A C35A 106.9(2) . . ?
C41A B1A C23A 110.6(2) . . ?
H28A C28A C23A 118.9(2) . . ?
C27A C28A C23A 122.1(3) . . ?
C27A C28A H28A 118.9(2) . . ?
H26A C26A C25A 120.9(2) . . ?
C27A C26A C25A 118.3(4) . . ?
C27A C26A H26A 120.9(2) . . ?
C42A C41A B1A 122.1(2) . . ?
C46A C41A B1A 122.8(2) . . ?
C46A C41A C42A 115.0(2) . . ?
H42A C42A C41A 118.77(15) . . ?
C43A C42A C41A 122.5(3) . . ?
C43A C42A H42A 118.77(17) . . ?
H43A C43A C42A 119.99(17) . . ?
C44A C43A C42A 120.0(3) . . ?
C44A C43A H43A 119.99(17) . . ?
H44A C44A C43A 120.36(17) . . ?
C45A C44A C43A 119.3(3) . . ?
C45A C44A H44A 120.36(16) . . ?
H45A C45A C44A 119.92(16) . . ?
C46A C45A C44A 120.2(2) . . ?
C46A C45A H45A 119.92(14) . . ?
C45A C46A C41A 123.0(2) . . ?
H46A C46A C41A 118.48(14) . . ?
H46A C46A C45A 118.48(14) . . ?
C26A C27A C28A 121.2(4) . . ?
H27A C27A C28A 119.4(2) . . ?
H27A C27A C26A 119.4(2) . . ?
C35B B1B C29B 107.1(6) . . ?
C23B B1B C29B 112.8(5) . . ?
C23B B1B C35B 108.4(6) . . ?
C41B B1B C29B 108.0(5) . . ?
C41B B1B C35B 110.9(6) . . ?
C41B B1B C23B 109.5(5) . . ?
C30B C31B H31B 120.0(7) . . ?
C32B C31B H31B 120.0(5) . . ?
C32B C31B C30B 120.1(10) . . ?
H30B C30B C31B 119.5(7) . . ?
C29B C30B C31B 120.9(11) . . ?
C29B C30B H30B 119.5(7) . . ?
H32B C32B C31B 120.6(5) . . ?
C33B C32B C31B 118.7(9) . . ?
C33B C32B H32B 120.6(6) . . ?
C30B C29B B1B 123.7(8) . . ?
C34B C29B B1B 121.1(7) . . ?
C34B C29B C30B 115.0(9) . . ?
H33B C33B C32B 119.4(6) . . ?
C34B C33B C32B 121.3(9) . . ?
C34B C33B H33B 119.4(5) . . ?
C33B C34B C29B 124.0(8) . . ?
H34B C34B C29B 118.0(5) . . ?
H34B C34B C33B 118.0(5) . . ?
C40B C35B B1B 124.2(7) . . ?
C36B C35B B1B 124.4(7) . . ?
C36B C35B C40B 111.3(7) . . ?
C24B C23B B1B 125.7(6) . . ?
C28B C23B B1B 118.1(5) . . ?
C28B C23B C24B 116.1(6) . . ?
C42B C41B B1B 117.8(5) . . ?
C46B C41B B1B 126.0(5) . . ?
C46B C41B C42B 116.0(5) . . ?
H40B C40B C35B 116.9(6) . . ?
C39B C40B C35B 126.2(9) . . ?
C39B C40B H40B 116.9(5) . . ?
H36B C36B C35B 117.4(4) . . ?
C37B C36B C35B 125.3(6) . . ?
C37B C36B H36B 117.4(4) . . ?
H24B C24B C23B 118.0(4) . . ?
C25B C24B C23B 124.1(7) . . ?
C25B C24B H24B 118.0(4) . . ?
H28B C28B C23B 119.3(4) . . ?
C27B C28B C23B 121.4(5) . . ?
C27B C28B H28B 119.3(3) . . ?
H42B C42B C41B 118.1(3) . . ?
C43B C42B C41B 123.9(6) . . ?
C43B C42B H42B 118.1(4) . . ?
H46B C46B C41B 119.8(4) . . ?
C45B C46B C41B 120.3(6) . . ?
C45B C46B H46B 119.8(4) . . ?
H39B C39B C40B 120.8(5) . . ?
C38B C39B C40B 118.4(8) . . ?
C38B C39B H39B 120.8(4) . . ?
H37B C37B C36B 120.0(4) . . ?
C38B C37B C36B 119.9(6) . . ?
C38B C37B H37B 120.0(4) . . ?
H25B C25B C24B 120.4(5) . . ?
C26B C25B C24B 119.2(7) . . ?
C26B C25B H25B 120.4(4) . . ?
H27B C27B C28B 120.1(3) . . ?
C26B C27B C28B 119.8(5) . . ?
C26B C27B H27B 120.1(3) . . ?
H43B C43B C42B 120.7(4) . . ?
C44B C43B C42B 118.6(7) . . ?
C44B C43B H43B 120.7(4) . . ?
H45B C45B C46B 120.2(4) . . ?
C44B C45B C46B 119.5(7) . . ?
C44B C45B H45B 120.2(4) . . ?
C37B C38B C39B 118.8(7) . . ?
H38B C38B C39B 120.6(4) . . ?
H38B C38B C37B 120.6(4) . . ?
C27B C26B C25B 119.2(6) . . ?
H26B C26B C25B 120.4(4) . . ?
H26B C26B C27B 120.4(3) . . ?
C45B C44B C43B 121.6(7) . . ?
H44B C44B C43B 119.2(4) . . ?
H44B C44B C45B 119.2(4) . . ?

loop_
_geom_bond_atom_site_label_1
_geom_bond_atom_site_label_2
_geom_bond_distance
_geom_bond_site_symmetry_2
_geom_bond_publ_flag
Mn1 O2 1.8750(11) . y
Mn1 O1 1.8667(11) . y
Mn1 N1 2.0752(14) . y
Mn1 N3 2.0010(14) . y
Mn1 N4 2.0085(14) . y
Mn1 N2 2.0809(13) . y
Cl2 C19 1.7418(17) . ?
Cl1 C9 1.7346(16) . ?
O2 C22 1.3198(19) . ?
O1 C12 1.3244(17) . ?
N1 C1 1.485(2) . ?
N1 C13 1.484(2) . ?
N1 H1 0.89(2) . ?
N3 C6 1.290(2) . ?
N3 C5 1.4764(19) . ?
N4 C15 1.478(2) . ?
N4 C16 1.290(2) . ?
N2 C3 1.486(2) . ?
N2 C2 1.481(2) . ?
N2 H2 0.87(2) . ?
C7 C8 1.404(2) . ?
C7 C12 1.409(2) . ?
C7 C6 1.443(2) . ?
C17 C22 1.410(2) . ?
C17 C18 1.406(2) . ?
C17 C16 1.443(2) . ?
C22 C21 1.409(2) . ?
C9 C8 1.376(2) . ?
C9 C10 1.391(2) . ?
C31A H31A 0.9300 . ?
C31A C30A 1.375(7) . ?
C31A C32A 1.395(5) . ?
C8 H8 0.9300 . ?
C12 C11 1.406(2) . ?
C10 H10 0.9300 . ?
C10 C11 1.382(2) . ?
C30A H30A 0.9300 . ?
C30A C29A 1.403(6) . ?
C11 H11 0.9300 . ?
C6 H6 0.98(2) . ?
C32A H32A 0.9300 . ?
C32A C33A 1.389(5) . ?
C5 H5a 0.9700 . ?
C5 H5b 0.9700 . ?
C5 C4 1.526(2) . ?
C29A C34A 1.408(6) . ?
C29A B1A 1.654(5) . ?
C34A H34A 0.9300 . ?
C34A C33A 1.396(6) . ?
C35A C40A 1.405(5) . ?
C35A C36A 1.409(4) . ?
C35A B1A 1.653(4) . ?
C4 H4a 0.9700 . ?
C4 H4b 0.9700 . ?
C4 C3 1.517(2) . ?
C40A H40A 0.9300 . ?
C40A C39A 1.397(6) . ?
C18 H18 0.9300 . ?
C18 C19 1.373(2) . ?
C14 H14a 0.9700 . ?
C14 H14b 0.9700 . ?
C14 C15 1.529(3) . ?
C14 C13 1.522(2) . ?
C21 H21 0.9300 . ?
C21 C20 1.379(2) . ?
C33A H33A 0.9300 . ?
C3 H3a 0.9700 . ?
C3 H3b 0.9700 . ?
C15 H15a 0.9700 . ?
C15 H15b 0.9700 . ?
C19 C20 1.391(3) . ?
C2 H2a 0.9700 . ?
C2 H2b 0.9700 . ?
C2 C1 1.510(2) . ?
C16 H16 0.95(2) . ?
C24A H24A 0.9300 . ?
C24A C23A 1.397(4) . ?
C24A C25A 1.394(5) . ?
C1 H1a 0.9700 . ?
C1 H1b 0.9700 . ?
C20 H20 0.9300 . ?
C13 H13a 0.9700 . ?
C13 H13b 0.9700 . ?
C37A H37A 0.9300 . ?
C37A C36A 1.395(4) . ?
C37A C38A 1.383(4) . ?
C36A H36A 0.9300 . ?
C23A B1A 1.642(4) . ?
C23A C28A 1.395(5) . ?
C25A H25A 0.9300 . ?
C25A C26A 1.397(6) . ?
C39A H39A 0.9300 . ?
C39A C38A 1.381(6) . ?
C38A H38A 0.9300 . ?
B1A C41A 1.642(4) . ?
C28A H28A 0.9300 . ?
C28A C27A 1.389(5) . ?
C26A H26A 0.9300 . ?
C26A C27A 1.381(6) . ?
C41A C42A 1.405(3) . ?
C41A C46A 1.403(3) . ?
C42A H42A 0.9300 . ?
C42A C43A 1.406(4) . ?
C43A H43A 0.9300 . ?
C43A C44A 1.384(4) . ?
C44A H44A 0.9300 . ?
C44A C45A 1.377(4) . ?
C45A H45A 0.9300 . ?
C45A C46A 1.395(3) . ?
C46A H46A 0.9300 . ?
C27A H27A 0.9300 . ?
B1B C29B 1.652(11) . ?
B1B C35B 1.637(10) . ?
B1B C23B 1.639(9) . ?
B1B C41B 1.631(9) . ?
C31B H31B 0.9300 . ?
C31B C30B 1.455(16) . ?
C31B C32B 1.391(11) . ?
C30B H30B 0.9300 . ?
C30B C29B 1.415(13) . ?
C32B H32B 0.9300 . ?
C32B C33B 1.369(9) . ?
C29B C34B 1.404(12) . ?
C33B H33B 0.9300 . ?
C33B C34B 1.383(13) . ?
C34B H34B 0.9300 . ?
C35B C40B 1.408(11) . ?
C35B C36B 1.390(9) . ?
C23B C24B 1.368(9) . ?
C23B C28B 1.408(8) . ?
C41B C42B 1.409(8) . ?
C41B C46B 1.387(8) . ?
C40B H40B 0.9300 . ?
C40B C39B 1.379(12) . ?
C36B H36B 0.9300 . ?
C36B C37B 1.376(9) . ?
C24B H24B 0.9300 . ?
C24B C25B 1.377(10) . ?
C28B H28B 0.9300 . ?
C28B C27B 1.391(8) . ?
C42B H42B 0.9300 . ?
C42B C43B 1.397(8) . ?
C46B H46B 0.9300 . ?
C46B C45B 1.462(9) . ?
C39B H39B 0.9300 . ?
C39B C38B 1.380(11) . ?
C37B H37B 0.9300 . ?
C37B C38B 1.382(10) . ?
C25B H25B 0.9300 . ?
C25B C26B 1.380(10) . ?
C27B H27B 0.9300 . ?
C27B C26B 1.400(8) . ?
C43B H43B 0.9300 . ?
C43B C44B 1.360(9) . ?
C45B H45B 0.9300 . ?
C45B C44B 1.361(11) . ?
C38B H38B 0.9300 . ?
C26B H26B 0.9300 . ?
C44B H44B 0.9300 . ?

loop_
_geom_torsion_atom_site_label_1
_geom_torsion_atom_site_label_2
_geom_torsion_atom_site_label_3
_geom_torsion_atom_site_label_4
_geom_torsion
_geom_torsion_site_symmetry_1
_geom_torsion_site_symmetry_2
_geom_torsion_site_symmetry_3
_geom_torsion_site_symmetry_4
_geom_torsion_publ_flag
Mn1 O2 C22 C17 -31.62(13) . . . . ?
Mn1 O2 C22 C21 149.43(12) . . . . ?
Mn1 O1 C12 C7 -26.61(13) . . . . ?
Mn1 O1 C12 C11 156.27(12) . . . . ?
Mn1 N1 C1 C2 -40.37(10) . . . . ?
Mn1 N1 C13 C14 56.29(12) . . . . ?
Mn1 N3 C6 C7 4.45(15) . . . . ?
Mn1 N3 C5 C4 -67.94(11) . . . . ?
Mn1 N4 C15 C14 -65.86(12) . . . . ?
Mn1 N4 C16 C17 4.08(16) . . . . ?
Mn1 N2 C3 C4 56.71(12) . . . . ?
Mn1 N2 C2 C1 -40.68(10) . . . . ?
Cl2 C19 C18 C17 179.99(13) . . . . ?
Cl2 C19 C20 C21 -177.95(14) . . . . ?
Cl1 C9 C8 C7 179.63(13) . . . . ?
Cl1 C9 C10 C11 -178.09(13) . . . . ?
O2 C22 C17 C18 -178.56(15) . . . . ?
O2 C22 C17 C16 -4.94(18) . . . . ?
O2 C22 C21 C20 -179.33(15) . . . . ?
O1 C12 C7 C8 -173.20(15) . . . . ?
O1 C12 C7 C6 -3.67(17) . . . . ?
O1 C12 C11 C10 174.85(14) . . . . ?
N1 C1 C2 N2 54.95(13) . . . . ?
N1 C13 C14 C15 -63.35(15) . . . . ?
N3 C6 C7 C8 -175.96(16) . . . . ?
N3 C6 C7 C12 14.32(19) . . . . ?
N3 C5 C4 C3 67.01(14) . . . . ?
N4 C15 C14 C13 66.55(15) . . . . ?
N4 C16 C17 C22 18.4(2) . . . . ?
N4 C16 C17 C18 -167.97(18) . . . . ?
N2 C3 C4 C5 -63.15(14) . . . . ?
C7 C8 C9 C10 -0.11(19) . . . . ?
C7 C12 C11 C10 -2.41(17) . . . . ?
C17 C22 C21 C20 1.67(18) . . . . ?
C17 C18 C19 C20 1.6(2) . . . . ?
C22 C21 C20 C19 -2.1(2) . . . . ?
C9 C10 C11 C12 -0.36(19) . . . . ?
C31A C30A C29A C34A -0.0(6) . . . . ?
C31A C30A C29A B1A 180.0(4) . . . . ?
C31A C32A C33A C34A -0.1(5) . . . . ?
C30A C29A C34A C33A 1.8(4) . . . . ?
C30A C29A B1A C35A -141.7(4) . . . . ?
C30A C29A B1A C23A 99.5(4) . . . . ?
C30A C29A B1A C41A -23.6(4) . . . . ?
C32A C33A C34A C29A -1.8(5) . . . . ?
C29A B1A C35A C40A -154.5(4) . . . . ?
C29A B1A C35A C36A 30.9(3) . . . . ?
C29A B1A C23A C24A 46.2(3) . . . . ?
C29A B1A C23A C28A -141.8(4) . . . . ?
C29A B1A C41A C42A 68.7(3) . . . . ?
C29A B1A C41A C46A -112.4(2) . . . . ?
C35A C40A C39A C38A -3.1(8) . . . . ?
C35A C36A C37A C38A -1.3(4) . . . . ?
C35A B1A C23A C24A -74.3(3) . . . . ?
C35A B1A C23A C28A 97.7(4) . . . . ?
C35A B1A C41A C42A -171.2(2) . . . . ?
C35A B1A C41A C46A 7.7(3) . . . . ?
C40A C39A C38A C37A 2.0(6) . . . . ?
C18 C19 C20 C21 0.4(2) . . . . ?
C24A C23A B1A C41A 169.4(3) . . . . ?
C24A C23A C28A C27A 0.5(5) . . . . ?
C24A C25A C26A C27A 2.6(6) . . . . ?
C23A B1A C41A C42A -54.5(3) . . . . ?
C23A B1A C41A C46A 124.4(2) . . . . ?
C23A C28A C27A C26A -1.6(7) . . . . ?
C25A C26A C27A C28A 0.0(7) . . . . ?
B1A C41A C42A C43A 180.0(2) . . . . ?
B1A C41A C46A C45A -179.2(2) . . . . ?
C41A C42A C43A C44A -1.2(3) . . . . ?
C41A C46A C45A C44A -0.3(3) . . . . ?
C42A C43A C44A C45A 0.6(3) . . . . ?
C43A C44A C45A C46A 0.2(3) . . . . ?
B1B C29B C30B C31B 177.2(9) . . . . ?
B1B C29B C34B C33B -177.4(8) . . . . ?
B1B C35B C40B C39B -179.3(11) . . . . ?
B1B C35B C36B C37B 178.6(7) . . . . ?
B1B C23B C24B C25B 176.7(7) . . . . ?
B1B C23B C28B C27B -179.5(5) . . . . ?
B1B C41B C42B C43B -172.6(5) . . . . ?
B1B C41B C46B C45B 172.3(6) . . . . ?
C31B C30B C29B C34B 2.8(13) . . . . ?
C31B C32B C33B C34B -0.3(11) . . . . ?
C30B C29B C34B C33B -2.8(10) . . . . ?
C32B C33B C34B C29B 1.6(11) . . . . ?
C35B C40B C39B C38B 2.3(19) . . . . ?
C35B C36B C37B C38B -1.1(10) . . . . ?
C23B C24B C25B C26B 5.6(9) . . . . ?
C23B C28B C27B C26B 0.2(6) . . . . ?
C41B C42B C43B C44B -1.0(6) . . . . ?
C41B C46B C45B C44B 1.1(6) . . . . ?
C40B C39B C38B C37B -0.4(13) . . . . ?
C36B C37B C38B C39B -0.2(10) . . . . ?
C24B C25B C26B C27B -3.2(9) . . . . ?
C28B C27B C26B C25B 0.5(7) . . . . ?
C42B C43B C44B C45B -1.3(7) . . . . ?
C46B C45B C44B C43B 1.3(7) . . . . ?

loop_
_restr_U_iso_atom_site_label
_restr_U_iso_weight_param
C28A 0.0100
C26A 0.0100
C27A 0.0100
C30B 0.0010
C33B 0.0010
C28B 0.0010
C27B 0.0010
C26B 0.0010

loop_
_restr_rigu_atom_site_label_1
_restr_rigu_atom_site_label_2
_restr_rigu_target_weight_param
_restr_rigu_u13_diff
_restr_rigu_u23_diff
_restr_rigu_u33_diff
C31A C30A 0.001000 0.000485 -0.000431 -0.000106
C31A C32A 0.001000 -0.000839 0.000608 -0.001728
C31A C29A 0.001000 -0.000917 -0.000518 0.000729
C31A C33A 0.001000 -0.000976 -0.000429 -0.001715
C30A C32A 0.001000 -0.000066 0.002559 0.000555
C30A C29A 0.001000 -0.000802 -0.000635 0.000432
C30A C34A 0.001000 -0.000831 -0.001125 0.001019
C30A B1A 0.001000 0.000157 -0.000579 0.002664
C32A C34A 0.001000 0.001274 0.000472 -0.001702
C32A C33A 0.001000 0.000889 0.001280 -0.001567
C29A C34A 0.001000 0.000811 -0.000860 0.000225
C29A C35A 0.001000 0.001824 -0.000987 0.000995
C29A C33A 0.001000 0.000732 0.000325 -0.000122
C29A C23A 0.001000 0.000676 -0.000866 -0.005251
C29A B1A 0.001000 0.000688 -0.000094 0.001327
C29A C41A 0.001000 0.002674 -0.002247 0.000959
C34A C33A 0.001000 0.000396 -0.000645 0.000625
C34A B1A 0.001000 0.001109 0.000645 0.001801
C35A C40A 0.001000 0.000310 0.000291 0.000307
C35A C37A 0.001000 0.002207 -0.005010 -0.001924
C35A C36A 0.001000 -0.000512 -0.000661 -0.000205
C35A C23A 0.001000 0.003388 0.003953 -0.000946
C35A C39A 0.001000 0.001253 -0.001583 -0.002384
C35A B1A 0.001000 0.001342 0.001957 -0.000039
C35A C41A 0.001000 0.003981 -0.000552 -0.000079
C40A C36A 0.001000 0.001021 -0.006592 0.003141
C40A C39A 0.001000 0.001450 -0.002194 0.000804
C40A C38A 0.001000 0.005278 -0.006418 -0.002195
C40A B1A 0.001000 0.004559 0.003368 0.002074
C24A C23A 0.001000 0.000388 -0.001265 0.001381
C24A C25A 0.001000 0.000356 -0.003240 -0.003526
C24A B1A 0.001000 -0.003001 -0.000400 0.003611
C24A C28A 0.001000 0.000402 -0.005988 0.001400
C24A C26A 0.001000 0.001094 -0.005754 -0.003969
C37A C36A 0.001000 -0.001197 0.001632 -0.001272
C37A C39A 0.001000 0.000189 0.009469 -0.002910
C37A C38A 0.001000 -0.002229 0.003463 0.000983
C36A C38A 0.001000 -0.001543 -0.000126 -0.000769
C36A B1A 0.001000 0.000944 0.003201 0.002728
C23A C25A 0.001000 0.002249 -0.001944 -0.003717
C23A B1A 0.001000 -0.001193 0.001387 0.001448
C23A C28A 0.001000 -0.000494 -0.001959 -0.001846
C23A C41A 0.001000 -0.002616 -0.001417 0.002345
C23A C27A 0.001000 0.001752 -0.004394 -0.004802
C25A C26A 0.001000 0.001025 -0.005562 0.001581
C25A C27A 0.001000 0.002526 -0.008542 0.000641
C39A C38A 0.001000 0.001086 -0.002822 -0.000946
B1A C28A 0.001000 0.005689 0.003916 -0.005301
B1A C41A 0.001000 0.000449 -0.001024 -0.000784
B1A C42A 0.001000 0.005528 -0.004250 -0.003527
B1A C46A 0.001000 -0.001501 -0.001400 -0.001484
C28A C26A 0.001000 0.004221 0.000216 -0.002513
C28A C27A 0.001000 0.000626 -0.000267 -0.000822
C26A C27A 0.001000 0.001352 -0.000856 -0.000033
C41A C42A 0.001000 0.000503 -0.000515 -0.000328
C41A C43A 0.001000 0.003975 -0.002209 -0.003134
C41A C45A 0.001000 -0.003541 -0.003114 -0.001891
C41A C46A 0.001000 -0.000586 -0.001142 -0.001823
C42A C43A 0.001000 -0.001264 -0.001967 -0.000302
C42A C44A 0.001000 -0.007343 -0.003660 0.000253
C42A C46A 0.001000 -0.003606 -0.001844 0.000235
C43A C44A 0.001000 -0.004402 -0.002345 -0.000780
C43A C45A 0.001000 -0.005578 -0.003307 -0.001241
C44A C45A 0.001000 -0.001147 -0.001201 -0.000722
C44A C46A 0.001000 0.002617 -0.000988 0.002471
C45A C46A 0.001000 0.000381 -0.000330 0.000388
B1B C30B 0.001000 -0.002449 0.001465 -0.001159
B1B C29B 0.001000 -0.000586 -0.000549 -0.000751
B1B C34B 0.001000 0.000375 -0.002421 -0.000019
B1B C35B 0.001000 -0.000796 -0.000013 0.000173
B1B C23B 0.001000 -0.000199 0.001231 0.000746
B1B C41B 0.001000 -0.000051 -0.000325 -0.000305
B1B C40B 0.001000 0.001626 -0.000697 -0.002694
B1B C36B 0.001000 -0.002156 -0.002790 -0.000504
B1B C24B 0.001000 0.000052 -0.001368 -0.002326
B1B C28B 0.001000 -0.000459 -0.001471 0.000930
B1B C42B 0.001000 -0.001335 0.002058 -0.002877
B1B C46B 0.001000 0.000649 0.001038 -0.004459
C31B C30B 0.001000 0.000236 -0.001271 -0.000831
C31B C32B 0.001000 0.000150 0.000440 0.001021
C31B C29B 0.001000 -0.000438 -0.000897 0.000181
C31B C33B 0.001000 -0.000151 0.000050 0.001877
C30B C32B 0.001000 0.000302 0.001064 0.001234
C30B C29B 0.001000 -0.000278 -0.000889 0.000292
C30B C34B 0.001000 0.000479 0.000050 -0.000009
C32B C33B 0.001000 -0.000351 0.000463 0.000964
C32B C34B 0.001000 -0.000414 -0.000409 0.000120
C29B C33B 0.001000 0.000448 -0.001092 -0.000105
C29B C34B 0.001000 0.000197 -0.000049 -0.000108
C29B C35B 0.001000 -0.000204 -0.002482 -0.002500
C29B C23B 0.001000 0.000042 0.002603 -0.001047
C29B C41B 0.001000 0.004313 0.000521 0.000730
C33B C34B 0.001000 -0.000329 0.000292 0.000483
C35B C23B 0.001000 -0.001518 0.002953 0.001588
C35B C41B 0.001000 -0.003923 0.002961 -0.002409
C35B C40B 0.001000 -0.000315 0.000047 -0.000247
C35B C36B 0.001000 0.000788 -0.000721 -0.000936
C35B C39B 0.001000 -0.002563 -0.001889 -0.002712
C35B C37B 0.001000 0.002496 -0.001235 -0.001621
C23B C41B 0.001000 -0.001253 -0.001139 -0.000706
C23B C24B 0.001000 -0.001106 0.000760 0.000564
C23B C28B 0.001000 -0.000355 -0.000223 0.000046
C23B C25B 0.001000 0.001400 -0.001813 -0.003366
C23B C27B 0.001000 0.000507 -0.002078 -0.001565
C41B C42B 0.001000 -0.001413 0.000284 -0.000536
C41B C46B 0.001000 -0.001360 -0.000458 -0.000244
C41B C43B 0.001000 -0.003114 0.003074 -0.003435
C41B C45B 0.001000 0.000939 0.000545 -0.005298
C40B C36B 0.001000 0.002592 -0.004412 0.000277
C40B C39B 0.001000 -0.000122 -0.000971 0.000124
C40B C38B 0.001000 0.003709 -0.001497 -0.002804
C36B C37B 0.001000 -0.000241 0.000302 0.000320
C36B C38B 0.001000 -0.001478 -0.000539 -0.002573
C24B C28B 0.001000 0.001432 -0.003325 0.001284
C24B C25B 0.001000 0.000986 0.000173 -0.000701
C24B C26B 0.001000 0.000440 -0.003236 -0.000815
C28B C27B 0.001000 -0.000522 0.000215 -0.000663
C28B C26B 0.001000 0.000891 -0.000084 -0.003744
C42B C46B 0.001000 -0.009491 -0.003032 -0.002126
C42B C43B 0.001000 -0.000657 0.000151 0.000171
C42B C44B 0.001000 0.001297 0.000327 -0.005456
C46B C45B 0.001000 -0.000628 -0.000140 0.000059
C46B C44B 0.001000 -0.002261 0.002966 -0.003018
C39B C37B 0.001000 0.000928 -0.006207 0.001666
C39B C38B 0.001000 0.000333 -0.001286 -0.000592
C37B C38B 0.001000 -0.000731 0.001676 -0.000024
C25B C27B 0.001000 0.002597 -0.002464 0.002773
C25B C26B 0.001000 -0.000077 -0.001974 0.001265
C27B C26B 0.001000 0.000584 0.000210 -0.000959
C43B C45B 0.001000 -0.009405 -0.002677 -0.000719
C43B C44B 0.001000 -0.001069 0.000063 0.000225
C45B C44B 0.001000 -0.001423 0.000631 -0.000378
